data_7032321
loop_
_publ_author_name
'Morton, Jason G. M.'
'Al-Shammari, Haif'
'Sun, Yunshan'
'Zhu, Jiangtao'
'Stephan, Douglas W.'

_publ_section_title
;
 1,1-Olefin-bridged bis-(2-indenyl) metallocenes of titanium and
 zirconium.
;
_journal_issue 35
_journal_name_full 'Dalton transactions (Cambridge, England : 2003)'
_journal_page_first 13219
_journal_page_last 13231
_journal_paper_doi 10.1039/c4dt01583e
_journal_volume 43
_journal_year 2014
_chemical_formula_sum 'C108 H70 Cl8 Ti3'
_chemical_formula_weight 1794.94
_chemical_name_systematic
; 
 ? 
;
_space_group_IT_number 15
_symmetry_cell_setting monoclinic
_symmetry_space_group_name_Hall '-C 2yc'
_symmetry_space_group_name_H-M 'C 1 2/c 1'
_atom_sites_solution_hydrogens geom
_atom_sites_solution_primary direct
_atom_sites_solution_secondary difmap
_audit_creation_method SHELXL-97
_cell_angle_alpha 90.00
_cell_angle_beta 96.08(3)
_cell_angle_gamma 90.00
_cell_formula_units_Z 4
_cell_length_a 20.627(5)
_cell_length_b 15.990(5)
_cell_length_c 25.582(7)
_cell_measurement_temperature 150(2)
_cell_volume 8390(4)
_computing_cell_refinement 'Bruker SAINT'
_computing_data_collection 'Bruker APEX2'
_computing_data_reduction 'Bruker SAINT'
_computing_molecular_graphics 'Bruker SHELXTL'
_computing_publication_material 'Bruker SHELXTL'
_computing_structure_refinement 'SHELXL-97 (Sheldrick, 1997)'
_computing_structure_solution 'SHELXS-97 (Sheldrick, 1990)'
_diffrn_ambient_temperature 150(2)
_diffrn_measured_fraction_theta_full 0.986
_diffrn_measured_fraction_theta_max 0.986
_diffrn_radiation_monochromator graphite
_diffrn_radiation_source 'fine-focus sealed tube'
_diffrn_radiation_type MoK\a
_diffrn_radiation_wavelength 0.71073
_diffrn_reflns_av_R_equivalents 0.1308
_diffrn_reflns_av_sigmaI/netI 0.1112
_diffrn_reflns_limit_h_max 26
_diffrn_reflns_limit_h_min -26
_diffrn_reflns_limit_k_max 20
_diffrn_reflns_limit_k_min -20
_diffrn_reflns_limit_l_max 33
_diffrn_reflns_limit_l_min -33
_diffrn_reflns_number 64896
_diffrn_reflns_theta_full 27.76
_diffrn_reflns_theta_max 27.76
_diffrn_reflns_theta_min 1.61
_exptl_absorpt_coefficient_mu 0.586
_exptl_absorpt_correction_T_max 0.9546
_exptl_absorpt_correction_T_min 0.9173
_exptl_absorpt_correction_type multi-scan
_exptl_crystal_colour purple
_exptl_crystal_density_diffrn 1.421
_exptl_crystal_density_method 'not measured'
_exptl_crystal_description blocks
_exptl_crystal_F_000 3680
_exptl_crystal_size_max 0.15
_exptl_crystal_size_mid 0.12
_exptl_crystal_size_min 0.08
_refine_diff_density_max 0.678
_refine_diff_density_min -0.577
_refine_diff_density_rms 0.096
_refine_ls_extinction_method none
_refine_ls_goodness_of_fit_ref 0.728
_refine_ls_hydrogen_treatment mixed
_refine_ls_matrix_type full
_refine_ls_number_parameters 517
_refine_ls_number_reflns 9744
_refine_ls_number_restraints 0
_refine_ls_restrained_S_all 0.728
_refine_ls_R_factor_all 0.1229
_refine_ls_R_factor_gt 0.0574
_refine_ls_shift/su_max 0.002
_refine_ls_shift/su_mean 0.000
_refine_ls_structure_factor_coef Fsqd
_refine_ls_weighting_details 'calc w=1/[\s^2^(Fo^2^)+(0.1855P)^2^+0.0000P] where P=(Fo^2^+2Fc^2^)/3'
_refine_ls_weighting_scheme calc
_refine_ls_wR_factor_gt 0.1607
_refine_ls_wR_factor_ref 0.2183
_reflns_number_gt 5374
_reflns_number_total 9744
_reflns_threshold_expression >2sigma(I)
_cod_duplicate_entry 7031817
_cod_data_source_file c4dt01583e1.cif
_cod_data_source_block t1_compound_9a
_cod_original_sg_symbol_H-M C2/c
_cod_database_code 7032321

loop_
_symmetry_equiv_pos_as_xyz
'x, y, z'
'-x, y, -z+1/2'
'x+1/2, y+1/2, z'
'-x+1/2, y+1/2, -z+1/2'
'-x, -y, -z'
'x, -y, z-1/2'
'-x+1/2, -y+1/2, -z'
'x+1/2, -y+1/2, z-1/2'

loop_
_atom_site_label
_atom_site_type_symbol
_atom_site_fract_x
_atom_site_fract_y
_atom_site_fract_z
_atom_site_U_iso_or_equiv
_atom_site_adp_type
_atom_site_occupancy
_atom_site_symmetry_multiplicity
_atom_site_calc_flag
_atom_site_refinement_flags
_atom_site_disorder_assembly
_atom_site_disorder_group
Ti1 Ti 1.03919(3) 0.27157(4) 0.46139(3) 0.01992(19) Uani 1 1 d . . .
Ti2 Ti 1.0000 -0.02385(6) 0.2500 0.0199(2) Uani 1 2 d S . .
Cl1 Cl 1.07012(5) 0.15125(6) 0.42015(4) 0.0320(3) Uani 1 1 d . . .
Cl2 Cl 1.09421(5) 0.25092(7) 0.54295(4) 0.0309(3) Uani 1 1 d . . .
Cl3 Cl 1.04658(5) -0.11720(7) 0.31120(4) 0.0339(3) Uani 1 1 d . . .
C1 C 0.91671(19) 0.4747(3) 0.40333(15) 0.0247(9) Uani 1 1 d . . .
C2 C 0.95511(19) 0.4129(3) 0.42367(15) 0.0235(8) Uani 1 1 d . . .
C3 C 1.02685(19) 0.4026(3) 0.42274(16) 0.0264(9) Uani 1 1 d . . .
C4 C 1.07274(19) 0.4142(2) 0.46701(15) 0.0234(8) Uani 1 1 d . . .
H4A H 1.0672 0.4526 0.4971 0.028 Uiso 1 1 calc R . .
C5 C 1.13319(18) 0.3774(2) 0.45575(16) 0.0237(8) Uani 1 1 d . . .
C6 C 1.1956(2) 0.3756(3) 0.48511(17) 0.0286(9) Uani 1 1 d . . .
H6A H 1.2032 0.4028 0.5182 0.034 Uiso 1 1 calc R . .
C7 C 1.24429(19) 0.3336(3) 0.46417(18) 0.0316(10) Uani 1 1 d . . .
H7A H 1.2867 0.3324 0.4827 0.038 Uiso 1 1 calc R . .
C8 C 1.2329(2) 0.2921(3) 0.41594(18) 0.0329(10) Uani 1 1 d . . .
H8A H 1.2676 0.2619 0.4032 0.039 Uiso 1 1 calc R . .
C9 C 1.1732(2) 0.2933(3) 0.38626(16) 0.0286(9) Uani 1 1 d . . .
H9A H 1.1667 0.2654 0.3533 0.034 Uiso 1 1 calc R . .
C10 C 1.12160(18) 0.3375(2) 0.40624(15) 0.0229(8) Uani 1 1 d . . .
C11 C 1.05444(19) 0.3511(3) 0.38654(16) 0.0261(9) Uani 1 1 d . . .
H11A H 1.0347 0.3387 0.3500 0.031 Uiso 1 1 calc R . .
C12 C 0.93656(17) 0.3332(2) 0.44891(15) 0.0219(8) Uani 1 1 d . . .
C13 C 0.94956(18) 0.3154(3) 0.50302(15) 0.0248(9) Uani 1 1 d . . .
H13A H 0.9509 0.3575 0.5320 0.030 Uiso 1 1 calc R . .
C14 C 0.94281(18) 0.2267(2) 0.50915(15) 0.0225(8) Uani 1 1 d . . .
C15 C 0.94783(19) 0.1750(3) 0.55437(16) 0.0281(9) Uani 1 1 d . . .
H15A H 0.9579 0.1979 0.5885 0.034 Uiso 1 1 calc R . .
C16 C 0.9377(2) 0.0908(3) 0.54719(17) 0.0295(10) Uani 1 1 d . . .
H16A H 0.9407 0.0553 0.5771 0.035 Uiso 1 1 calc R . .
C17 C 0.9232(2) 0.0551(3) 0.49697(17) 0.0319(10) Uani 1 1 d . . .
H17A H 0.9160 -0.0035 0.4937 0.038 Uiso 1 1 calc R . .
C18 C 0.91921(19) 0.1042(3) 0.45287(17) 0.0285(9) Uani 1 1 d . . .
H18A H 0.9098 0.0801 0.4190 0.034 Uiso 1 1 calc R . .
C19 C 0.92933(17) 0.1909(3) 0.45846(15) 0.0230(8) Uani 1 1 d . . .
C20 C 0.92980(18) 0.2575(2) 0.42110(15) 0.0227(8) Uani 1 1 d . . .
H20A H 0.9168 0.2522 0.3825 0.027 Uiso 1 1 calc R . .
C21 C 0.84435(19) 0.4811(2) 0.40336(15) 0.0229(8) Uani 1 1 d . . .
C22 C 0.8009(2) 0.4292(3) 0.42538(16) 0.0288(9) Uani 1 1 d . . .
H22A H 0.8156 0.3801 0.4439 0.035 Uiso 1 1 calc R . .
C23 C 0.7347(2) 0.4510(3) 0.41963(18) 0.0365(11) Uani 1 1 d . . .
H23A H 0.7039 0.4164 0.4344 0.044 Uiso 1 1 calc R . .
C24 C 0.7139(2) 0.5227(3) 0.39246(18) 0.0364(11) Uani 1 1 d . . .
H24A H 0.6689 0.5370 0.3892 0.044 Uiso 1 1 calc R . .
C25 C 0.7569(2) 0.5733(3) 0.37019(16) 0.0306(10) Uani 1 1 d . . .
H25A H 0.7419 0.6218 0.3512 0.037 Uiso 1 1 calc R . .
C26 C 0.8232(2) 0.5531(3) 0.37556(15) 0.0261(9) Uani 1 1 d . . .
C27 C 0.8797(2) 0.5948(2) 0.35687(15) 0.0260(9) Uani 1 1 d . . .
C28 C 0.8837(2) 0.6651(3) 0.32632(17) 0.0355(11) Uani 1 1 d . . .
H28A H 0.8455 0.6953 0.3139 0.043 Uiso 1 1 calc R . .
C29 C 0.9443(3) 0.6911(3) 0.31398(18) 0.0412(12) Uani 1 1 d . . .
H29A H 0.9474 0.7397 0.2930 0.049 Uiso 1 1 calc R . .
C30 C 1.0007(3) 0.6476(3) 0.33169(18) 0.0386(11) Uani 1 1 d . . .
H30A H 1.0418 0.6665 0.3229 0.046 Uiso 1 1 calc R . .
C31 C 0.9968(2) 0.5760(3) 0.36242(16) 0.0310(10) Uani 1 1 d . . .
H31A H 1.0350 0.5458 0.3748 0.037 Uiso 1 1 calc R . .
C32 C 0.9362(2) 0.5496(2) 0.37452(15) 0.0235(8) Uani 1 1 d . . .
C33 C 1.0000 0.2445(3) 0.2500 0.0221(12) Uani 1 2 d S . .
C34 C 1.0000 0.1618(3) 0.2500 0.0216(11) Uani 1 2 d S . .
C35 C 1.04913(19) 0.1026(2) 0.23205(16) 0.0236(8) Uani 1 1 d . . .
C36 C 1.03703(19) 0.0591(2) 0.18367(15) 0.0227(8) Uani 1 1 d . . .
H36A H 1.0096 0.0800 0.1518 0.027 Uiso 1 1 calc R . .
C37 C 1.08399(19) -0.0076(3) 0.18440(15) 0.0240(8) Uani 1 1 d . . .
C38 C 1.0957(2) -0.0682(3) 0.14608(16) 0.0269(9) Uani 1 1 d . . .
H38A H 1.0698 -0.0703 0.1131 0.032 Uiso 1 1 calc R . .
C39 C 1.1451(2) -0.1231(3) 0.15815(17) 0.0307(10) Uani 1 1 d . . .
H39A H 1.1543 -0.1633 0.1326 0.037 Uiso 1 1 calc R . .
C40 C 1.1833(2) -0.1226(3) 0.20748(18) 0.0316(10) Uani 1 1 d . . .
H40A H 1.2181 -0.1614 0.2138 0.038 Uiso 1 1 calc R . .
C41 C 1.1714(2) -0.0676(3) 0.24608(17) 0.0282(9) Uani 1 1 d . . .
H41A H 1.1960 -0.0692 0.2796 0.034 Uiso 1 1 calc R . .
C42 C 1.12130(19) -0.0081(2) 0.23460(15) 0.0235(8) Uani 1 1 d . . .
C43 C 1.09653(18) 0.0576(2) 0.26473(16) 0.0235(8) Uani 1 1 d . . .
H43A H 1.1167 0.0768 0.3000 0.028 Uiso 1 1 calc R . .
C44 C 1.0532(2) 0.3007(2) 0.23744(14) 0.0238(8) Uani 1 1 d . . .
C45 C 1.1156(2) 0.2822(3) 0.22416(15) 0.0273(9) Uani 1 1 d . . .
H45A H 1.1288 0.2260 0.2195 0.033 Uiso 1 1 calc R . .
C46 C 1.1578(2) 0.3482(3) 0.21805(17) 0.0352(11) Uani 1 1 d . . .
H46A H 1.1999 0.3369 0.2079 0.042 Uiso 1 1 calc R . .
C47 C 1.1398(2) 0.4302(3) 0.22645(17) 0.0356(11) Uani 1 1 d . . .
H47A H 1.1704 0.4740 0.2236 0.043 Uiso 1 1 calc R . .
C48 C 1.0777(2) 0.4488(3) 0.23897(17) 0.0357(11) Uani 1 1 d . . .
H48A H 1.0652 0.5051 0.2443 0.043 Uiso 1 1 calc R . .
C49 C 1.0338(2) 0.3838(2) 0.24360(15) 0.0273(9) Uani 1 1 d . . .
Cl4 Cl 1.23755(19) 0.7310(2) 0.47505(12) 0.0748(10) Uani 0.50 1 d P . 2
C56 C 1.2260(7) 0.5646(5) 0.3588(5) 0.140(10) Uiso 0.50 1 d PG A 2
H56A H 1.2363 0.5074 0.3540 0.168 Uiso 0.50 1 calc PR A 2
C51 C 1.1997(6) 0.6123(7) 0.3164(4) 0.131(7) Uiso 0.50 1 d PG A 2
H51A H 1.1921 0.5877 0.2825 0.157 Uiso 0.50 1 calc PR A 2
C52 C 1.1847(5) 0.6960(7) 0.3235(3) 0.069(4) Uiso 0.50 1 d PG A 2
H52A H 1.1667 0.7286 0.2945 0.082 Uiso 0.50 1 calc PR A 2
C55 C 1.1959(4) 0.7319(5) 0.3731(3) 0.061(3) Uiso 0.50 1 d PG A 2
H55A H 1.1856 0.7891 0.3780 0.073 Uiso 0.50 1 calc PR A 2
C54 C 1.2221(4) 0.6842(6) 0.4156(3) 0.059(3) Uiso 0.50 1 d PG A 2
C53 C 1.2372(6) 0.6005(6) 0.4084(4) 0.102(6) Uiso 0.50 1 d PG A 2
H53A H 1.2552 0.5679 0.4375 0.122 Uiso 0.50 1 calc PR A 2
Cl5 Cl 1.25130(15) 0.6393(2) 0.26316(12) 0.0666(8) Uani 0.50 1 d P B 3
C66 C 1.2444(5) 0.5667(5) 0.3533(4) 0.069(4) Uiso 0.50 1 d PG B 3
H66A H 1.2672 0.5224 0.3387 0.083 Uiso 0.50 1 calc PR B 3
C61 C 1.2300(4) 0.6393(5) 0.3245(3) 0.049(3) Uiso 0.50 1 d PG B 3
C62 C 1.1965(4) 0.7041(5) 0.3459(4) 0.068(3) Uiso 0.50 1 d PG B 3
H62A H 1.1867 0.7537 0.3262 0.081 Uiso 0.50 1 calc PR B 3
C65 C 1.1774(5) 0.6963(6) 0.3962(4) 0.097(5) Uiso 0.50 1 d PG B 3
H65A H 1.1545 0.7406 0.4108 0.116 Uiso 0.50 1 calc PR B 3
C64 C 1.1917(6) 0.6238(8) 0.4250(3) 0.118(6) Uiso 0.50 1 d PG B 3
H64A H 1.1786 0.6185 0.4594 0.142 Uiso 0.50 1 calc PR B 3
C63 C 1.2252(6) 0.5590(6) 0.4036(4) 0.108(6) Uiso 0.50 1 d PG B 3
H63A H 1.2350 0.5094 0.4233 0.129 Uiso 0.50 1 calc PR B 3

loop_
_atom_site_aniso_label
_atom_site_aniso_U_11
_atom_site_aniso_U_22
_atom_site_aniso_U_33
_atom_site_aniso_U_23
_atom_site_aniso_U_13
_atom_site_aniso_U_12
Ti1 0.0187(3) 0.0229(4) 0.0175(3) -0.0001(3) -0.0013(3) 0.0040(3)
Ti2 0.0244(5) 0.0163(5) 0.0186(5) 0.000 0.0004(4) 0.000
Cl1 0.0251(5) 0.0288(6) 0.0425(6) -0.0113(5) 0.0060(4) 0.0011(4)
Cl2 0.0239(5) 0.0447(7) 0.0225(5) 0.0074(4) -0.0052(4) 0.0005(4)
Cl3 0.0376(6) 0.0337(6) 0.0311(5) 0.0139(4) 0.0066(5) 0.0111(5)
C1 0.025(2) 0.027(2) 0.0214(19) -0.0017(16) 0.0004(16) 0.0014(17)
C2 0.0217(19) 0.026(2) 0.0220(19) 0.0033(16) -0.0009(16) 0.0005(17)
C3 0.022(2) 0.029(2) 0.028(2) 0.0066(17) 0.0002(17) 0.0001(17)
C4 0.025(2) 0.017(2) 0.027(2) -0.0012(16) -0.0010(16) 0.0027(16)
C5 0.0186(19) 0.024(2) 0.028(2) 0.0049(16) 0.0006(16) -0.0012(16)
C6 0.025(2) 0.026(2) 0.034(2) 0.0002(17) 0.0029(18) -0.0041(18)
C7 0.0176(19) 0.032(2) 0.045(3) 0.008(2) -0.0001(18) -0.0018(18)
C8 0.022(2) 0.036(3) 0.042(3) 0.004(2) 0.0098(19) 0.0015(18)
C9 0.028(2) 0.033(2) 0.026(2) 0.0005(17) 0.0089(17) -0.0004(18)
C10 0.0204(18) 0.025(2) 0.024(2) 0.0032(16) 0.0037(16) -0.0027(16)
C11 0.025(2) 0.032(2) 0.021(2) 0.0049(17) 0.0025(16) 0.0010(18)
C12 0.0146(17) 0.025(2) 0.026(2) 0.0016(16) -0.0008(15) 0.0056(16)
C13 0.0225(19) 0.028(2) 0.023(2) 0.0003(16) -0.0001(16) 0.0056(17)
C14 0.0188(18) 0.025(2) 0.024(2) 0.0008(16) 0.0040(16) 0.0040(16)
C15 0.025(2) 0.037(3) 0.023(2) 0.0092(17) 0.0034(17) 0.0018(18)
C16 0.025(2) 0.032(3) 0.031(2) 0.0119(18) 0.0007(17) 0.0001(18)
C17 0.029(2) 0.026(2) 0.042(3) 0.0047(19) 0.0044(19) -0.0010(18)
C18 0.024(2) 0.030(2) 0.031(2) -0.0056(18) 0.0049(17) 0.0005(18)
C19 0.0149(17) 0.030(2) 0.024(2) 0.0018(16) 0.0004(15) 0.0014(16)
C20 0.0170(18) 0.030(2) 0.0198(19) 0.0015(16) -0.0038(15) 0.0044(16)
C21 0.025(2) 0.020(2) 0.0219(19) -0.0009(15) -0.0032(16) 0.0068(17)
C22 0.025(2) 0.032(2) 0.029(2) 0.0013(18) 0.0016(17) 0.0048(18)
C23 0.025(2) 0.040(3) 0.044(3) -0.002(2) 0.005(2) 0.004(2)
C24 0.027(2) 0.044(3) 0.038(2) -0.005(2) -0.0007(19) 0.014(2)
C25 0.036(2) 0.026(2) 0.029(2) 0.0023(17) -0.0036(19) 0.0132(19)
C26 0.035(2) 0.023(2) 0.0189(19) -0.0026(15) -0.0026(17) 0.0084(18)
C27 0.037(2) 0.018(2) 0.0213(19) -0.0038(15) -0.0030(17) 0.0061(18)
C28 0.048(3) 0.022(2) 0.034(2) 0.0031(18) -0.005(2) 0.007(2)
C29 0.070(4) 0.017(2) 0.036(3) 0.0052(18) -0.001(2) -0.002(2)
C30 0.052(3) 0.031(3) 0.033(2) -0.0012(19) 0.006(2) -0.012(2)
C31 0.031(2) 0.028(2) 0.033(2) 0.0028(18) -0.0030(18) -0.0009(19)
C32 0.032(2) 0.019(2) 0.0198(19) -0.0033(15) 0.0016(16) -0.0006(17)
C33 0.027(3) 0.022(3) 0.017(3) 0.000 -0.001(2) 0.000
C34 0.026(3) 0.018(3) 0.020(3) 0.000 -0.004(2) 0.000
C35 0.027(2) 0.014(2) 0.030(2) 0.0039(15) 0.0041(17) -0.0014(16)
C36 0.026(2) 0.022(2) 0.0198(19) 0.0039(15) 0.0002(16) -0.0002(17)
C37 0.0234(19) 0.025(2) 0.024(2) 0.0017(16) 0.0038(16) -0.0028(17)
C38 0.030(2) 0.026(2) 0.025(2) 0.0001(17) 0.0054(17) -0.0050(18)
C39 0.032(2) 0.028(2) 0.033(2) -0.0073(18) 0.0074(19) -0.0005(19)
C40 0.026(2) 0.025(2) 0.043(3) -0.0015(19) 0.0000(19) 0.0058(18)
C41 0.026(2) 0.027(2) 0.030(2) -0.0004(17) -0.0041(17) -0.0003(18)
C42 0.0225(19) 0.022(2) 0.026(2) 0.0003(16) 0.0016(16) -0.0010(16)
C43 0.0214(19) 0.021(2) 0.027(2) -0.0012(16) -0.0038(16) -0.0012(16)
C44 0.033(2) 0.023(2) 0.0143(17) 0.0021(15) -0.0052(16) -0.0030(17)
C45 0.032(2) 0.025(2) 0.024(2) 0.0031(17) -0.0021(17) -0.0019(18)
C46 0.037(2) 0.039(3) 0.028(2) 0.0062(19) -0.0022(19) -0.006(2)
C47 0.044(3) 0.031(3) 0.029(2) 0.0095(19) -0.005(2) -0.015(2)
C48 0.053(3) 0.023(2) 0.029(2) 0.0034(17) -0.004(2) -0.008(2)
C49 0.042(2) 0.019(2) 0.0189(19) 0.0005(15) -0.0046(18) -0.0020(18)
Cl4 0.108(3) 0.066(2) 0.0518(17) 0.0065(14) 0.0110(18) -0.0244(19)
Cl5 0.0581(18) 0.091(2) 0.0515(17) 0.0070(15) 0.0068(14) -0.0042(17)

loop_
_atom_type_symbol
_atom_type_description
_atom_type_scat_dispersion_real
_atom_type_scat_dispersion_imag
_atom_type_scat_source
C C 0.0033 0.0016 'International Tables Vol C Tables 4.2.6.8 and 6.1.1.4'
H H 0.0000 0.0000 'International Tables Vol C Tables 4.2.6.8 and 6.1.1.4'
Cl Cl 0.1484 0.1585 'International Tables Vol C Tables 4.2.6.8 and 6.1.1.4'
Ti Ti 0.2776 0.4457 'International Tables Vol C Tables 4.2.6.8 and 6.1.1.4'

loop_
_geom_angle_atom_site_label_1
_geom_angle_atom_site_label_2
_geom_angle_atom_site_label_3
_geom_angle
_geom_angle_site_symmetry_1
_geom_angle_site_symmetry_3
Cl2 Ti1 Cl1 99.29(5) . .
Cl2 Ti1 C3 122.67(11) . .
Cl1 Ti1 C3 125.41(11) . .
Cl2 Ti1 C12 122.81(10) . .
Cl1 Ti1 C12 125.45(10) . .
C3 Ti1 C12 60.10(14) . .
Cl2 Ti1 C13 88.15(10) . .
Cl1 Ti1 C13 136.58(11) . .
C3 Ti1 C13 82.34(14) . .
C12 Ti1 C13 35.22(13) . .
Cl2 Ti1 C11 136.45(11) . .
Cl1 Ti1 C11 90.65(11) . .
C3 Ti1 C11 35.02(14) . .
C12 Ti1 C11 81.79(14) . .
C13 Ti1 C11 112.95(14) . .
Cl2 Ti1 C4 88.30(10) . .
Cl1 Ti1 C4 136.91(11) . .
C3 Ti1 C4 34.84(14) . .
C12 Ti1 C4 81.78(14) . .
C13 Ti1 C4 85.63(14) . .
C11 Ti1 C4 57.84(14) . .
Cl2 Ti1 C20 137.16(10) . .
Cl1 Ti1 C20 91.07(10) . .
C3 Ti1 C20 81.08(14) . .
C12 Ti1 C20 34.58(13) . .
C13 Ti1 C20 57.88(13) . .
C11 Ti1 C20 84.32(14) . .
C4 Ti1 C20 111.75(13) . .
Cl2 Ti1 C14 81.89(10) . .
Cl1 Ti1 C14 104.56(10) . .
C3 Ti1 C14 113.78(13) . .
C12 Ti1 C14 55.90(13) . .
C13 Ti1 C14 33.87(13) . .
C11 Ti1 C14 136.34(13) . .
C4 Ti1 C14 118.52(13) . .
C20 Ti1 C14 55.29(13) . .
Cl2 Ti1 C10 105.58(9) . .
Cl1 Ti1 C10 81.93(10) . .
C3 Ti1 C10 55.94(13) . .
C12 Ti1 C10 113.53(13) . .
C13 Ti1 C10 137.22(14) . .
C11 Ti1 C10 33.87(13) . .
C4 Ti1 C10 55.33(13) . .
C20 Ti1 C10 117.04(13) . .
C14 Ti1 C10 169.41(13) . .
Cl2 Ti1 C5 80.98(9) . .
Cl1 Ti1 C5 105.88(10) . .
C3 Ti1 C5 55.59(13) . .
C12 Ti1 C5 113.05(13) . .
C13 Ti1 C5 117.55(14) . .
C11 Ti1 C5 55.58(13) . .
C4 Ti1 C5 33.23(13) . .
C20 Ti1 C5 135.71(13) . .
C14 Ti1 C5 147.02(13) . .
C10 Ti1 C5 31.97(12) . .
Cl2 Ti1 C19 107.50(9) . .
Cl1 Ti1 C19 81.72(10) . .
C3 Ti1 C19 112.32(13) . .
C12 Ti1 C19 55.18(13) . .
C13 Ti1 C19 55.48(14) . .
C11 Ti1 C19 115.89(13) . .
C4 Ti1 C19 136.27(13) . .
C20 Ti1 C19 33.01(12) . .
C14 Ti1 C19 31.96(12) . .
C10 Ti1 C19 144.98(12) . .
C5 Ti1 C19 167.86(12) . .
Cl3 Ti2 Cl3 99.02(7) 2_755 .
Cl3 Ti2 C35 126.06(10) 2_755 .
Cl3 Ti2 C35 122.60(10) . .
Cl3 Ti2 C35 122.60(10) 2_755 2_755
Cl3 Ti2 C35 126.06(10) . 2_755
C35 Ti2 C35 59.5(2) . 2_755
Cl3 Ti2 C36 135.70(10) 2_755 2_755
Cl3 Ti2 C36 91.10(10) . 2_755
C35 Ti2 C36 80.41(14) . 2_755
C35 Ti2 C36 35.33(13) 2_755 2_755
Cl3 Ti2 C36 91.10(10) 2_755 .
Cl3 Ti2 C36 135.70(10) . .
C35 Ti2 C36 35.33(13) . .
C35 Ti2 C36 80.41(14) 2_755 .
C36 Ti2 C36 111.08(19) 2_755 .
Cl3 Ti2 C43 138.33(10) 2_755 .
Cl3 Ti2 C43 88.01(10) . .
C35 Ti2 C43 34.95(13) . .
C35 Ti2 C43 82.39(14) 2_755 .
C36 Ti2 C43 84.64(14) 2_755 .
C36 Ti2 C43 58.18(13) . .
Cl3 Ti2 C43 88.01(10) 2_755 2_755
Cl3 Ti2 C43 138.33(10) . 2_755
C35 Ti2 C43 82.39(14) . 2_755
C35 Ti2 C43 34.95(13) 2_755 2_755
C36 Ti2 C43 58.18(13) 2_755 2_755
C36 Ti2 C43 84.64(14) . 2_755
C43 Ti2 C43 113.48(19) . 2_755
Cl3 Ti2 C37 83.22(9) 2_755 .
Cl3 Ti2 C37 104.50(9) . .
C35 Ti2 C37 56.05(13) . .
C35 Ti2 C37 112.43(14) 2_755 .
C36 Ti2 C37 135.63(14) 2_755 .
C36 Ti2 C37 33.89(13) . .
C43 Ti2 C37 55.40(13) . .
C43 Ti2 C37 117.14(14) 2_755 .
Cl3 Ti2 C37 104.50(10) 2_755 2_755
Cl3 Ti2 C37 83.22(9) . 2_755
C35 Ti2 C37 112.43(14) . 2_755
C35 Ti2 C37 56.05(13) 2_755 2_755
C36 Ti2 C37 33.89(13) 2_755 2_755
C36 Ti2 C37 135.63(14) . 2_755
C43 Ti2 C37 117.14(14) . 2_755
C43 Ti2 C37 55.40(13) 2_755 2_755
C37 Ti2 C37 168.31(19) . 2_755
Cl3 Ti2 C42 107.51(9) 2_755 .
Cl3 Ti2 C42 79.95(9) . .
C35 Ti2 C42 55.75(13) . .
C35 Ti2 C42 113.20(14) 2_755 .
C36 Ti2 C42 116.73(13) 2_755 .
C36 Ti2 C42 55.95(13) . .
C43 Ti2 C42 33.15(13) . .
C43 Ti2 C42 136.93(14) 2_755 .
C37 Ti2 C42 32.23(12) . .
C37 Ti2 C42 145.70(12) 2_755 .
Cl3 Ti2 C42 79.95(9) 2_755 2_755
Cl3 Ti2 C42 107.51(9) . 2_755
C35 Ti2 C42 113.20(14) . 2_755
C35 Ti2 C42 55.75(13) 2_755 2_755
C36 Ti2 C42 55.95(13) 2_755 2_755
C36 Ti2 C42 116.73(13) . 2_755
C43 Ti2 C42 136.93(14) . 2_755
C43 Ti2 C42 33.15(13) 2_755 2_755
C37 Ti2 C42 145.70(12) . 2_755
C37 Ti2 C42 32.23(12) 2_755 2_755
C42 Ti2 C42 168.83(18) . 2_755
C2 C1 C32 127.5(4) . .
C2 C1 C21 126.9(4) . .
C32 C1 C21 105.6(3) . .
C1 C2 C3 128.5(4) . .
C1 C2 C12 129.0(4) . .
C3 C2 C12 102.3(3) . .
C11 C3 C4 108.8(4) . .
C11 C3 C2 123.2(4) . .
C4 C3 C2 123.8(4) . .
C11 C3 Ti1 73.6(2) . .
C4 C3 Ti1 75.1(2) . .
C2 C3 Ti1 99.0(2) . .
C3 C4 C5 108.0(3) . .
C3 C4 Ti1 70.1(2) . .
C5 C4 Ti1 81.3(2) . .
C3 C4 H4A 125.3 . .
C5 C4 H4A 125.3 . .
Ti1 C4 H4A 125.3 . .
C10 C5 C6 121.5(4) . .
C10 C5 C4 107.2(3) . .
C6 C5 C4 131.3(4) . .
C10 C5 Ti1 72.5(2) . .
C6 C5 Ti1 126.9(3) . .
C4 C5 Ti1 65.5(2) . .
C7 C6 C5 117.8(4) . .
C7 C6 H6A 121.1 . .
C5 C6 H6A 121.1 . .
C6 C7 C8 121.2(4) . .
C6 C7 H7A 119.4 . .
C8 C7 H7A 119.4 . .
C9 C8 C7 122.4(4) . .
C9 C8 H8A 118.8 . .
C7 C8 H8A 118.8 . .
C8 C9 C10 118.1(4) . .
C8 C9 H9A 121.0 . .
C10 C9 H9A 121.0 . .
C5 C10 C9 119.0(3) . .
C5 C10 C11 108.1(3) . .
C9 C10 C11 132.9(4) . .
C5 C10 Ti1 75.6(2) . .
C9 C10 Ti1 124.3(3) . .
C11 C10 Ti1 65.3(2) . .
C3 C11 C10 107.4(4) . .
C3 C11 Ti1 71.4(2) . .
C10 C11 Ti1 80.8(2) . .
C3 C11 H11A 125.4 . .
C10 C11 H11A 125.4 . .
Ti1 C11 H11A 125.4 . .
C20 C12 C13 108.8(3) . .
C20 C12 C2 122.1(3) . .
C13 C12 C2 124.3(4) . .
C20 C12 Ti1 75.2(2) . .
C13 C12 Ti1 72.8(2) . .
C2 C12 Ti1 98.6(2) . .
C12 C13 C14 107.2(3) . .
C12 C13 Ti1 72.0(2) . .
C14 C13 Ti1 81.0(2) . .
C12 C13 H13A 125.4 . .
C14 C13 H13A 125.4 . .
Ti1 C13 H13A 125.4 . .
C15 C14 C19 120.1(4) . .
C15 C14 C13 131.8(4) . .
C19 C14 C13 108.1(3) . .
C15 C14 Ti1 124.3(3) . .
C19 C14 Ti1 76.3(2) . .
C13 C14 Ti1 65.1(2) . .
C16 C15 C14 117.8(4) . .
C16 C15 H15A 121.1 . .
C14 C15 H15A 121.1 . .
C15 C16 C17 122.3(4) . .
C15 C16 H16A 118.9 . .
C17 C16 H16A 118.9 . .
C18 C17 C16 120.5(4) . .
C18 C17 H17A 119.8 . .
C16 C17 H17A 119.8 . .
C17 C18 C19 119.1(4) . .
C17 C18 H18A 120.5 . .
C19 C18 H18A 120.5 . .
C18 C19 C14 120.2(4) . .
C18 C19 C20 132.6(4) . .
C14 C19 C20 107.2(4) . .
C18 C19 Ti1 127.7(3) . .
C14 C19 Ti1 71.8(2) . .
C20 C19 Ti1 65.3(2) . .
C12 C20 C19 108.1(3) . .
C12 C20 Ti1 70.2(2) . .
C19 C20 Ti1 81.7(2) . .
C12 C20 H20A 125.2 . .
C19 C20 H20A 125.2 . .
Ti1 C20 H20A 125.2 . .
C22 C21 C26 121.3(4) . .
C22 C21 C1 130.4(4) . .
C26 C21 C1 108.3(4) . .
C21 C22 C23 118.3(4) . .
C21 C22 H22A 120.9 . .
C23 C22 H22A 120.9 . .
C24 C23 C22 120.3(4) . .
C24 C23 H23A 119.9 . .
C22 C23 H23A 119.9 . .
C25 C24 C23 121.2(4) . .
C25 C24 H24A 119.4 . .
C23 C24 H24A 119.4 . .
C24 C25 C26 119.5(4) . .
C24 C25 H25A 120.2 . .
C26 C25 H25A 120.2 . .
C25 C26 C21 119.4(4) . .
C25 C26 C27 131.7(4) . .
C21 C26 C27 108.9(3) . .
C28 C27 C32 120.3(4) . .
C28 C27 C26 130.9(4) . .
C32 C27 C26 108.8(3) . .
C27 C28 C29 119.0(4) . .
C27 C28 H28A 120.5 . .
C29 C28 H28A 120.5 . .
C28 C29 C30 121.3(4) . .
C28 C29 H29A 119.3 . .
C30 C29 H29A 119.3 . .
C29 C30 C31 119.8(4) . .
C29 C30 H30A 120.1 . .
C31 C30 H30A 120.1 . .
C32 C31 C30 118.9(4) . .
C32 C31 H31A 120.5 . .
C30 C31 H31A 120.5 . .
C31 C32 C27 120.6(4) . .
C31 C32 C1 131.0(4) . .
C27 C32 C1 108.4(3) . .
C34 C33 C44 127.4(2) . .
C34 C33 C44 127.4(2) . 2_755
C44 C33 C44 105.2(5) . 2_755
C33 C34 C35 129.3(2) . 2_755
C33 C34 C35 129.3(2) . .
C35 C34 C35 101.3(4) 2_755 .
C43 C35 C36 108.3(3) . .
C43 C35 C34 126.1(3) . .
C36 C35 C34 121.1(3) . .
C43 C35 Ti2 74.4(2) . .
C36 C35 Ti2 73.0(2) . .
C34 C35 Ti2 99.6(3) . .
C35 C36 C37 107.2(3) . .
C35 C36 Ti2 71.7(2) . .
C37 C36 Ti2 80.9(2) . .
C35 C36 H36A 125.5 . .
C37 C36 H36A 125.5 . .
Ti2 C36 H36A 125.5 . .
C38 C37 C42 120.3(4) . .
C38 C37 C36 131.4(4) . .
C42 C37 C36 108.3(3) . .
C38 C37 Ti2 124.2(3) . .
C42 C37 Ti2 75.3(2) . .
C36 C37 Ti2 65.2(2) . .
C39 C38 C37 117.6(4) . .
C39 C38 H38A 121.2 . .
C37 C38 H38A 121.2 . .
C38 C39 C40 122.3(4) . .
C38 C39 H39A 118.9 . .
C40 C39 H39A 118.9 . .
C41 C40 C39 121.5(4) . .
C41 C40 H40A 119.3 . .
C39 C40 H40A 119.3 . .
C40 C41 C42 117.9(4) . .
C40 C41 H41A 121.0 . .
C42 C41 H41A 121.0 . .
C41 C42 C37 120.3(4) . .
C41 C42 C43 132.7(4) . .
C37 C42 C43 107.0(3) . .
C41 C42 Ti2 127.0(3) . .
C37 C42 Ti2 72.5(2) . .
C43 C42 Ti2 65.3(2) . .
C35 C43 C42 108.6(3) . .
C35 C43 Ti2 70.7(2) . .
C42 C43 Ti2 81.5(2) . .
C35 C43 H43A 125.0 . .
C42 C43 H43A 125.0 . .
Ti2 C43 H43A 125.0 . .
C45 C44 C49 120.6(4) . .
C45 C44 C33 130.3(4) . .
C49 C44 C33 108.9(4) . .
C46 C45 C44 118.1(4) . .
C46 C45 H45A 120.9 . .
C44 C45 H45A 120.9 . .
C47 C46 C45 121.4(4) . .
C47 C46 H46A 119.3 . .
C45 C46 H46A 119.3 . .
C46 C47 C48 120.5(4) . .
C46 C47 H47A 119.7 . .
C48 C47 H47A 119.7 . .
C47 C48 C49 119.0(4) . .
C47 C48 H48A 120.5 . .
C49 C48 H48A 120.5 . .
C48 C49 C44 120.2(4) . .
C48 C49 C49 131.4(3) . 2_755
C44 C49 C49 108.4(2) . 2_755
Cl4 Cl4 C54 170.2(5) 7_766 .
C51 C56 C53 120.0 . .
C51 C56 H56A 120.0 . .
C53 C56 H56A 120.0 . .
C52 C51 C56 120.0 . .
C52 C51 H51A 120.0 . .
C56 C51 H51A 120.0 . .
C51 C52 C55 120.0 . .
C51 C52 H52A 120.0 . .
C55 C52 H52A 120.0 . .
C54 C55 C52 120.0 . .
C54 C55 H55A 120.0 . .
C52 C55 H55A 120.0 . .
C53 C54 C55 120.0 . .
C53 C54 Cl4 121.3(6) . .
C55 C54 Cl4 118.7(6) . .
C54 C53 C56 120.0 . .
C54 C53 H53A 120.0 . .
C56 C53 H53A 120.0 . .
C61 C66 C63 120.0 . .
C61 C66 H66A 120.0 . .
C63 C66 H66A 120.0 . .
C62 C61 C66 120.0 . .
C62 C61 Cl5 124.1(5) . .
C66 C61 Cl5 115.8(5) . .
C65 C62 C61 120.0 . .
C65 C62 H62A 120.0 . .
C61 C62 H62A 120.0 . .
C62 C65 C64 120.0 . .
C62 C65 H65A 120.0 . .
C64 C65 H65A 120.0 . .
C65 C64 C63 120.0 . .
C65 C64 H64A 120.0 . .
C63 C64 H64A 120.0 . .
C64 C63 C66 120.0 . .
C64 C63 H63A 120.0 . .
C66 C63 H63A 120.0 . .

loop_
_geom_bond_atom_site_label_1
_geom_bond_atom_site_label_2
_geom_bond_distance
_geom_bond_site_symmetry_2
Ti1 Cl2 2.2910(13) .
Ti1 Cl1 2.3158(13) .
Ti1 C3 2.319(4) .
Ti1 C12 2.326(4) .
Ti1 C13 2.337(4) .
Ti1 C11 2.347(4) .
Ti1 C4 2.384(4) .
Ti1 C20 2.390(4) .
Ti1 C14 2.545(4) .
Ti1 C10 2.549(4) .
Ti1 C5 2.589(4) .
Ti1 C19 2.602(4) .
Ti2 Cl3 2.2988(13) 2_755
Ti2 Cl3 2.2988(13) .
Ti2 C35 2.328(4) .
Ti2 C35 2.328(4) 2_755
Ti2 C36 2.345(4) 2_755
Ti2 C36 2.345(4) .
Ti2 C43 2.376(4) .
Ti2 C43 2.376(4) 2_755
Ti2 C37 2.550(4) .
Ti2 C37 2.550(4) 2_755
Ti2 C42 2.586(4) .
Ti2 C42 2.586(4) 2_755
C1 C2 1.337(5) .
C1 C32 1.484(6) .
C1 C21 1.496(5) .
C2 C3 1.492(5) .
C2 C12 1.496(6) .
C3 C11 1.404(6) .
C3 C4 1.409(6) .
C4 C5 1.436(5) .
C4 H4A 1.0000 .
C5 C10 1.416(6) .
C5 C6 1.420(6) .
C6 C7 1.364(6) .
C6 H6A 0.9500 .
C7 C8 1.399(6) .
C7 H7A 0.9500 .
C8 C9 1.377(6) .
C8 H8A 0.9500 .
C9 C10 1.417(6) .
C9 H9A 0.9500 .
C10 C11 1.440(5) .
C11 H11A 1.0000 .
C12 C20 1.403(6) .
C12 C13 1.411(5) .
C13 C14 1.436(6) .
C13 H13A 1.0000 .
C14 C15 1.416(5) .
C14 C19 1.418(5) .
C15 C16 1.373(6) .
C15 H15A 0.9500 .
C16 C17 1.409(6) .
C16 H16A 0.9500 .
C17 C18 1.370(6) .
C17 H17A 0.9500 .
C18 C19 1.406(6) .
C18 H18A 0.9500 .
C19 C20 1.433(5) .
C20 H20A 1.0000 .
C21 C22 1.384(6) .
C21 C26 1.399(5) .
C22 C23 1.403(6) .
C22 H22A 0.9500 .
C23 C24 1.385(6) .
C23 H23A 0.9500 .
C24 C25 1.370(7) .
C24 H24A 0.9500 .
C25 C26 1.396(6) .
C25 H25A 0.9500 .
C26 C27 1.467(6) .
C27 C28 1.377(6) .
C27 C32 1.406(6) .
C28 C29 1.385(7) .
C28 H28A 0.9500 .
C29 C30 1.390(7) .
C29 H29A 0.9500 .
C30 C31 1.396(6) .
C30 H30A 0.9500 .
C31 C32 1.384(6) .
C31 H31A 0.9500 .
C33 C34 1.322(8) .
C33 C44 1.481(5) .
C33 C44 1.481(5) 2_755
C34 C35 1.494(5) 2_755
C34 C35 1.494(5) .
C35 C43 1.413(5) .
C35 C36 1.418(5) .
C36 C37 1.440(6) .
C36 H36A 1.0000 .
C37 C38 1.417(6) .
C37 C42 1.426(5) .
C38 C39 1.356(6) .
C38 H38A 0.9500 .
C39 C40 1.416(6) .
C39 H39A 0.9500 .
C40 C41 1.364(6) .
C40 H40A 0.9500 .
C41 C42 1.412(6) .
C41 H41A 0.9500 .
C42 C43 1.430(6) .
C43 H43A 1.0000 .
C44 C45 1.397(6) .
C44 C49 1.401(6) .
C45 C46 1.386(6) .
C45 H45A 0.9500 .
C46 C47 1.385(7) .
C46 H46A 0.9500 .
C47 C48 1.387(7) .
C47 H47A 0.9500 .
C48 C49 1.391(6) .
C48 H48A 0.9500 .
C49 C49 1.467(9) 2_755
Cl4 Cl4 1.458(7) 7_766
Cl4 C54 1.695(8) .
C56 C51 1.3900 .
C56 C53 1.3900 .
C56 H56A 0.9500 .
C51 C52 1.3900 .
C51 H51A 0.9500 .
C52 C55 1.3900 .
C52 H52A 0.9500 .
C55 C54 1.3900 .
C55 H55A 0.9500 .
C54 C53 1.3900 .
C53 H53A 0.9500 .
Cl5 C61 1.673(7) .
C66 C61 1.3900 .
C66 C63 1.3900 .
C66 H66A 0.9500 .
C61 C62 1.3900 .
C62 C65 1.3900 .
C62 H62A 0.9500 .
C65 C64 1.3900 .
C65 H65A 0.9500 .
C64 C63 1.3900 .
C64 H64A 0.9500 .
C63 H63A 0.9500 .

loop_
_geom_torsion_atom_site_label_1
_geom_torsion_atom_site_label_2
_geom_torsion_atom_site_label_3
_geom_torsion_atom_site_label_4
_geom_torsion
_geom_torsion_site_symmetry_1
_geom_torsion_site_symmetry_4
C32 C1 C2 C3 -0.2(7) . .
C21 C1 C2 C3 177.5(4) . .
C32 C1 C2 C12 -174.3(4) . .
C21 C1 C2 C12 3.4(7) . .
C1 C2 C3 C11 -98.8(5) . .
C12 C2 C3 C11 76.5(4) . .
C1 C2 C3 C4 106.9(5) . .
C12 C2 C3 C4 -77.8(5) . .
C1 C2 C3 Ti1 -175.1(4) . .
C12 C2 C3 Ti1 0.2(3) . .
Cl2 Ti1 C3 C11 125.8(2) . .
Cl1 Ti1 C3 C11 -7.9(3) . .
C12 Ti1 C3 C11 -122.2(3) . .
C13 Ti1 C3 C11 -151.4(3) . .
C4 Ti1 C3 C11 115.3(3) . .
C20 Ti1 C3 C11 -92.8(2) . .
C14 Ti1 C3 C11 -138.5(2) . .
C10 Ti1 C3 C11 38.6(2) . .
C5 Ti1 C3 C11 77.5(2) . .
C19 Ti1 C3 C11 -103.7(2) . .
Cl2 Ti1 C3 C4 10.6(3) . .
Cl1 Ti1 C3 C4 -123.2(2) . .
C12 Ti1 C3 C4 122.5(3) . .
C13 Ti1 C3 C4 93.4(2) . .
C11 Ti1 C3 C4 -115.3(3) . .
C20 Ti1 C3 C4 151.9(3) . .
C14 Ti1 C3 C4 106.3(2) . .
C10 Ti1 C3 C4 -76.7(2) . .
C5 Ti1 C3 C4 -37.8(2) . .
C19 Ti1 C3 C4 141.0(2) . .
Cl2 Ti1 C3 C2 -112.1(2) . .
Cl1 Ti1 C3 C2 114.2(2) . .
C12 Ti1 C3 C2 -0.2(2) . .
C13 Ti1 C3 C2 -29.3(2) . .
C11 Ti1 C3 C2 122.1(4) . .
C4 Ti1 C3 C2 -122.7(4) . .
C20 Ti1 C3 C2 29.2(2) . .
C14 Ti1 C3 C2 -16.4(3) . .
C10 Ti1 C3 C2 160.7(3) . .
C5 Ti1 C3 C2 -160.4(3) . .
C19 Ti1 C3 C2 18.4(3) . .
C11 C3 C4 C5 6.9(5) . .
C2 C3 C4 C5 164.3(4) . .
Ti1 C3 C4 C5 73.3(3) . .
C11 C3 C4 Ti1 -66.4(3) . .
C2 C3 C4 Ti1 91.0(4) . .
Cl2 Ti1 C4 C3 -171.1(2) . .
Cl1 Ti1 C4 C3 87.1(3) . .
C12 Ti1 C4 C3 -47.6(2) . .
C13 Ti1 C4 C3 -82.9(2) . .
C11 Ti1 C4 C3 37.8(2) . .
C20 Ti1 C4 C3 -30.1(3) . .
C14 Ti1 C4 C3 -91.3(3) . .
C10 Ti1 C4 C3 78.6(2) . .
C5 Ti1 C4 C3 112.8(3) . .
C19 Ti1 C4 C3 -57.3(3) . .
Cl2 Ti1 C4 C5 76.1(2) . .
Cl1 Ti1 C4 C5 -25.7(3) . .
C3 Ti1 C4 C5 -112.8(3) . .
C12 Ti1 C4 C5 -160.4(2) . .
C13 Ti1 C4 C5 164.3(2) . .
C11 Ti1 C4 C5 -75.0(2) . .
C20 Ti1 C4 C5 -142.9(2) . .
C14 Ti1 C4 C5 155.9(2) . .
C10 Ti1 C4 C5 -34.3(2) . .
C19 Ti1 C4 C5 -170.1(2) . .
C3 C4 C5 C10 -4.8(4) . .
Ti1 C4 C5 C10 60.8(3) . .
C3 C4 C5 C6 175.9(4) . .
Ti1 C4 C5 C6 -118.5(4) . .
C3 C4 C5 Ti1 -65.6(3) . .
Cl2 Ti1 C5 C10 140.2(2) . .
Cl1 Ti1 C5 C10 43.0(2) . .
C3 Ti1 C5 C10 -79.4(2) . .
C12 Ti1 C5 C10 -97.9(2) . .
C13 Ti1 C5 C10 -136.7(2) . .
C11 Ti1 C5 C10 -36.6(2) . .
C4 Ti1 C5 C10 -119.0(3) . .
C20 Ti1 C5 C10 -65.6(3) . .
C14 Ti1 C5 C10 -160.3(2) . .
C19 Ti1 C5 C10 -84.6(6) . .
Cl2 Ti1 C5 C6 23.6(3) . .
Cl1 Ti1 C5 C6 -73.6(4) . .
C3 Ti1 C5 C6 164.1(4) . .
C12 Ti1 C5 C6 145.5(3) . .
C13 Ti1 C5 C6 106.7(4) . .
C11 Ti1 C5 C6 -153.2(4) . .
C4 Ti1 C5 C6 124.4(5) . .
C20 Ti1 C5 C6 177.8(3) . .
C14 Ti1 C5 C6 83.1(4) . .
C10 Ti1 C5 C6 -116.6(5) . .
C19 Ti1 C5 C6 158.8(5) . .
Cl2 Ti1 C5 C4 -100.8(2) . .
Cl1 Ti1 C5 C4 162.0(2) . .
C3 Ti1 C5 C4 39.7(2) . .
C12 Ti1 C5 C4 21.1(3) . .
C13 Ti1 C5 C4 -17.7(3) . .
C11 Ti1 C5 C4 82.4(2) . .
C20 Ti1 C5 C4 53.4(3) . .
C14 Ti1 C5 C4 -41.3(3) . .
C10 Ti1 C5 C4 119.0(3) . .
C19 Ti1 C5 C4 34.4(7) . .
C10 C5 C6 C7 -0.4(6) . .
C4 C5 C6 C7 178.8(4) . .
Ti1 C5 C6 C7 90.6(5) . .
C5 C6 C7 C8 -1.3(6) . .
C6 C7 C8 C9 2.1(7) . .
C7 C8 C9 C10 -1.0(6) . .
C6 C5 C10 C9 1.5(6) . .
C4 C5 C10 C9 -177.9(4) . .
Ti1 C5 C10 C9 -121.5(4) . .
C6 C5 C10 C11 -179.5(4) . .
C4 C5 C10 C11 1.1(4) . .
Ti1 C5 C10 C11 57.5(3) . .
C6 C5 C10 Ti1 123.0(4) . .
C4 C5 C10 Ti1 -56.4(3) . .
C8 C9 C10 C5 -0.7(6) . .
C8 C9 C10 C11 -179.4(4) . .
C8 C9 C10 Ti1 -92.6(4) . .
Cl2 Ti1 C10 C5 -41.0(2) . .
Cl1 Ti1 C10 C5 -138.5(2) . .
C3 Ti1 C10 C5 78.2(2) . .
C12 Ti1 C10 C5 96.3(2) . .
C13 Ti1 C10 C5 63.5(3) . .
C11 Ti1 C10 C5 118.1(3) . .
C4 Ti1 C10 C5 35.6(2) . .
C20 Ti1 C10 C5 134.4(2) . .
C14 Ti1 C10 C5 92.9(7) . .
C19 Ti1 C10 C5 158.6(2) . .
Cl2 Ti1 C10 C9 74.5(3) . .
Cl1 Ti1 C10 C9 -23.0(3) . .
C3 Ti1 C10 C9 -166.3(4) . .
C12 Ti1 C10 C9 -148.2(3) . .
C13 Ti1 C10 C9 179.1(3) . .
C11 Ti1 C10 C9 -126.4(4) . .
C4 Ti1 C10 C9 151.2(4) . .
C20 Ti1 C10 C9 -110.0(3) . .
C14 Ti1 C10 C9 -151.6(6) . .
C5 Ti1 C10 C9 115.5(4) . .
C19 Ti1 C10 C9 -85.9(4) . .
Cl2 Ti1 C10 C11 -159.2(2) . .
Cl1 Ti1 C10 C11 103.4(2) . .
C3 Ti1 C10 C11 -39.9(2) . .
C12 Ti1 C10 C11 -21.9(3) . .
C13 Ti1 C10 C11 -54.6(3) . .
C4 Ti1 C10 C11 -82.5(3) . .
C20 Ti1 C10 C11 16.3(3) . .
C14 Ti1 C10 C11 -25.2(8) . .
C5 Ti1 C10 C11 -118.1(3) . .
C19 Ti1 C10 C11 40.5(3) . .
C4 C3 C11 C10 -6.1(5) . .
C2 C3 C11 C10 -163.8(4) . .
Ti1 C3 C11 C10 -73.6(3) . .
C4 C3 C11 Ti1 67.4(3) . .
C2 C3 C11 Ti1 -90.2(4) . .
C5 C10 C11 C3 3.1(5) . .
C9 C10 C11 C3 -178.1(4) . .
Ti1 C10 C11 C3 67.1(3) . .
C5 C10 C11 Ti1 -64.0(3) . .
C9 C10 C11 Ti1 114.8(5) . .
Cl2 Ti1 C11 C3 -82.2(3) . .
Cl1 Ti1 C11 C3 173.6(2) . .
C12 Ti1 C11 C3 47.8(2) . .
C13 Ti1 C11 C3 31.0(3) . .
C4 Ti1 C11 C3 -37.6(2) . .
C20 Ti1 C11 C3 82.6(2) . .
C14 Ti1 C11 C3 61.5(3) . .
C10 Ti1 C11 C3 -112.0(3) . .
C5 Ti1 C11 C3 -77.5(3) . .
C19 Ti1 C11 C3 92.5(3) . .
Cl2 Ti1 C11 C10 29.8(3) . .
Cl1 Ti1 C11 C10 -74.4(2) . .
C3 Ti1 C11 C10 112.0(3) . .
C12 Ti1 C11 C10 159.8(3) . .
C13 Ti1 C11 C10 143.1(2) . .
C4 Ti1 C11 C10 74.4(2) . .
C20 Ti1 C11 C10 -165.4(2) . .
C14 Ti1 C11 C10 173.5(2) . .
C5 Ti1 C11 C10 34.5(2) . .
C19 Ti1 C11 C10 -155.5(2) . .
C1 C2 C12 C20 97.2(5) . .
C3 C2 C12 C20 -78.1(4) . .
C1 C2 C12 C13 -110.0(5) . .
C3 C2 C12 C13 74.7(4) . .
C1 C2 C12 Ti1 175.1(4) . .
C3 C2 C12 Ti1 -0.2(3) . .
Cl2 Ti1 C12 C20 -127.0(2) . .
Cl1 Ti1 C12 C20 7.0(3) . .
C3 Ti1 C12 C20 121.3(3) . .
C13 Ti1 C12 C20 -115.5(3) . .
C11 Ti1 C12 C20 91.9(2) . .
C4 Ti1 C12 C20 150.4(2) . .
C14 Ti1 C12 C20 -76.7(2) . .
C10 Ti1 C12 C20 104.0(2) . .
C5 Ti1 C12 C20 138.9(2) . .
C19 Ti1 C12 C20 -37.7(2) . .
Cl2 Ti1 C12 C13 -11.5(3) . .
Cl1 Ti1 C12 C13 122.5(2) . .
C3 Ti1 C12 C13 -123.2(3) . .
C11 Ti1 C12 C13 -152.6(3) . .
C4 Ti1 C12 C13 -94.1(2) . .
C20 Ti1 C12 C13 115.5(3) . .
C14 Ti1 C12 C13 38.8(2) . .
C10 Ti1 C12 C13 -140.5(2) . .
C5 Ti1 C12 C13 -105.6(2) . .
C19 Ti1 C12 C13 77.8(3) . .
Cl2 Ti1 C12 C2 111.9(2) . .
Cl1 Ti1 C12 C2 -114.1(2) . .
C3 Ti1 C12 C2 0.2(2) . .
C13 Ti1 C12 C2 123.4(4) . .
C11 Ti1 C12 C2 -29.2(2) . .
C4 Ti1 C12 C2 29.3(2) . .
C20 Ti1 C12 C2 -121.1(3) . .
C14 Ti1 C12 C2 162.2(3) . .
C10 Ti1 C12 C2 -17.1(3) . .
C5 Ti1 C12 C2 17.8(3) . .
C19 Ti1 C12 C2 -158.8(3) . .
C20 C12 C13 C14 -7.0(4) . .
C2 C12 C13 C14 -162.9(3) . .
Ti1 C12 C13 C14 -74.2(3) . .
C20 C12 C13 Ti1 67.2(3) . .
C2 C12 C13 Ti1 -88.7(3) . .
Cl2 Ti1 C13 C12 170.4(2) . .
Cl1 Ti1 C13 C12 -88.1(3) . .
C3 Ti1 C13 C12 47.0(2) . .
C11 Ti1 C13 C12 29.7(3) . .
C4 Ti1 C13 C12 81.9(2) . .
C20 Ti1 C13 C12 -37.2(2) . .
C14 Ti1 C13 C12 -111.5(3) . .
C10 Ti1 C13 C12 59.2(3) . .
C5 Ti1 C13 C12 91.5(3) . .
C19 Ti1 C13 C12 -76.9(2) . .
Cl2 Ti1 C13 C14 -78.2(2) . .
Cl1 Ti1 C13 C14 23.4(3) . .
C3 Ti1 C13 C14 158.5(2) . .
C12 Ti1 C13 C14 111.5(3) . .
C11 Ti1 C13 C14 141.1(2) . .
C4 Ti1 C13 C14 -166.6(2) . .
C20 Ti1 C13 C14 74.3(2) . .
C10 Ti1 C13 C14 170.7(2) . .
C5 Ti1 C13 C14 -157.0(2) . .
C19 Ti1 C13 C14 34.6(2) . .
C12 C13 C14 C15 -177.4(4) . .
Ti1 C13 C14 C15 114.7(4) . .
C12 C13 C14 C19 3.2(4) . .
Ti1 C13 C14 C19 -64.7(3) . .
C12 C13 C14 Ti1 67.9(3) . .
Cl2 Ti1 C14 C15 -26.1(3) . .
Cl1 Ti1 C14 C15 71.5(3) . .
C3 Ti1 C14 C15 -148.3(3) . .
C12 Ti1 C14 C15 -165.3(4) . .
C13 Ti1 C14 C15 -124.9(4) . .
C11 Ti1 C14 C15 178.3(3) . .
C4 Ti1 C14 C15 -109.7(3) . .
C20 Ti1 C14 C15 152.5(4) . .
C10 Ti1 C14 C15 -161.6(6) . .
C5 Ti1 C14 C15 -85.4(4) . .
C19 Ti1 C14 C15 117.3(4) . .
Cl2 Ti1 C14 C19 -143.3(2) . .
Cl1 Ti1 C14 C19 -45.8(2) . .
C3 Ti1 C14 C19 94.4(2) . .
C12 Ti1 C14 C19 77.4(2) . .
C13 Ti1 C14 C19 117.8(3) . .
C11 Ti1 C14 C19 61.0(3) . .
C4 Ti1 C14 C19 133.1(2) . .
C20 Ti1 C14 C19 35.2(2) . .
C10 Ti1 C14 C19 81.1(7) . .
C5 Ti1 C14 C19 157.4(2) . .
Cl2 Ti1 C14 C13 98.8(2) . .
Cl1 Ti1 C14 C13 -163.6(2) . .
C3 Ti1 C14 C13 -23.4(3) . .
C12 Ti1 C14 C13 -40.4(2) . .
C11 Ti1 C14 C13 -56.8(3) . .
C4 Ti1 C14 C13 15.2(3) . .
C20 Ti1 C14 C13 -82.6(2) . .
C10 Ti1 C14 C13 -36.7(8) . .
C5 Ti1 C14 C13 39.5(3) . .
C19 Ti1 C14 C13 -117.8(3) . .
C19 C14 C15 C16 -1.5(6) . .
C13 C14 C15 C16 179.1(4) . .
Ti1 C14 C15 C16 -95.1(4) . .
C14 C15 C16 C17 0.4(6) . .
C15 C16 C17 C18 0.7(6) . .
C16 C17 C18 C19 -0.6(6) . .
C17 C18 C19 C14 -0.6(6) . .
C17 C18 C19 C20 178.6(4) . .
C17 C18 C19 Ti1 89.0(4) . .
C15 C14 C19 C18 1.6(6) . .
C13 C14 C19 C18 -178.9(3) . .
Ti1 C14 C19 C18 123.6(3) . .
C15 C14 C19 C20 -177.8(3) . .
C13 C14 C19 C20 1.7(4) . .
Ti1 C14 C19 C20 -55.9(3) . .
C15 C14 C19 Ti1 -121.9(3) . .
C13 C14 C19 Ti1 57.6(3) . .
Cl2 Ti1 C19 C18 -76.3(4) . .
Cl1 Ti1 C19 C18 20.9(3) . .
C3 Ti1 C19 C18 145.9(3) . .
C12 Ti1 C19 C18 165.5(4) . .
C13 Ti1 C19 C18 -151.3(4) . .
C11 Ti1 C19 C18 107.6(4) . .
C4 Ti1 C19 C18 177.2(3) . .
C20 Ti1 C19 C18 125.9(5) . .
C14 Ti1 C19 C18 -114.6(4) . .
C10 Ti1 C19 C18 83.9(4) . .
C5 Ti1 C19 C18 150.6(5) . .
Cl2 Ti1 C19 C14 38.3(2) . .
Cl1 Ti1 C19 C14 135.5(2) . .
C3 Ti1 C19 C14 -99.5(2) . .
C12 Ti1 C19 C14 -79.9(2) . .
C13 Ti1 C19 C14 -36.7(2) . .
C11 Ti1 C19 C14 -137.8(2) . .
C4 Ti1 C19 C14 -68.2(3) . .
C20 Ti1 C19 C14 -119.5(3) . .
C10 Ti1 C19 C14 -161.6(2) . .
C5 Ti1 C19 C14 -94.8(6) . .
Cl2 Ti1 C19 C20 157.8(2) . .
Cl1 Ti1 C19 C20 -105.0(2) . .
C3 Ti1 C19 C20 20.0(3) . .
C12 Ti1 C19 C20 39.6(2) . .
C13 Ti1 C19 C20 82.8(3) . .
C11 Ti1 C19 C20 -18.3(3) . .
C4 Ti1 C19 C20 51.3(3) . .
C14 Ti1 C19 C20 119.5(3) . .
C10 Ti1 C19 C20 -42.0(3) . .
C5 Ti1 C19 C20 24.7(7) . .
C13 C12 C20 C19 8.2(4) . .
C2 C12 C20 C19 164.7(3) . .
Ti1 C12 C20 C19 73.8(3) . .
C13 C12 C20 Ti1 -65.6(3) . .
C2 C12 C20 Ti1 90.9(3) . .
C18 C19 C20 C12 174.6(4) . .
C14 C19 C20 C12 -6.1(4) . .
Ti1 C19 C20 C12 -65.9(3) . .
C18 C19 C20 Ti1 -119.4(4) . .
C14 C19 C20 Ti1 59.9(3) . .
Cl2 Ti1 C20 C12 80.8(3) . .
Cl1 Ti1 C20 C12 -174.3(2) . .
C3 Ti1 C20 C12 -48.6(2) . .
C13 Ti1 C20 C12 37.9(2) . .
C11 Ti1 C20 C12 -83.8(2) . .
C4 Ti1 C20 C12 -31.8(3) . .
C14 Ti1 C20 C12 78.7(2) . .
C10 Ti1 C20 C12 -92.8(2) . .
C5 Ti1 C20 C12 -60.0(3) . .
C19 Ti1 C20 C12 112.7(3) . .
Cl2 Ti1 C20 C19 -32.0(3) . .
Cl1 Ti1 C20 C19 73.0(2) . .
C3 Ti1 C20 C19 -161.3(2) . .
C12 Ti1 C20 C19 -112.7(3) . .
C13 Ti1 C20 C19 -74.8(2) . .
C11 Ti1 C20 C19 163.5(2) . .
C4 Ti1 C20 C19 -144.5(2) . .
C14 Ti1 C20 C19 -34.1(2) . .
C10 Ti1 C20 C19 154.4(2) . .
C5 Ti1 C20 C19 -172.8(2) . .
C2 C1 C21 C22 3.1(7) . .
C32 C1 C21 C22 -178.8(4) . .
C2 C1 C21 C26 -176.8(4) . .
C32 C1 C21 C26 1.3(4) . .
C26 C21 C22 C23 -0.6(6) . .
C1 C21 C22 C23 179.5(4) . .
C21 C22 C23 C24 0.1(6) . .
C22 C23 C24 C25 0.7(7) . .
C23 C24 C25 C26 -0.9(7) . .
C24 C25 C26 C21 0.4(6) . .
C24 C25 C26 C27 -179.4(4) . .
C22 C21 C26 C25 0.4(6) . .
C1 C21 C26 C25 -179.7(4) . .
C22 C21 C26 C27 -179.8(4) . .
C1 C21 C26 C27 0.1(4) . .
C25 C26 C27 C28 -3.1(8) . .
C21 C26 C27 C28 177.1(4) . .
C25 C26 C27 C32 178.1(4) . .
C21 C26 C27 C32 -1.7(4) . .
C32 C27 C28 C29 -1.0(6) . .
C26 C27 C28 C29 -179.6(4) . .
C27 C28 C29 C30 0.2(7) . .
C28 C29 C30 C31 0.2(7) . .
C29 C30 C31 C32 0.2(6) . .
C30 C31 C32 C27 -1.0(6) . .
C30 C31 C32 C1 176.2(4) . .
C28 C27 C32 C31 1.4(6) . .
C26 C27 C32 C31 -179.7(4) . .
C28 C27 C32 C1 -176.4(4) . .
C26 C27 C32 C1 2.5(4) . .
C2 C1 C32 C31 -1.7(7) . .
C21 C1 C32 C31 -179.8(4) . .
C2 C1 C32 C27 175.7(4) . .
C21 C1 C32 C27 -2.4(4) . .
C44 C33 C34 C35 172.5(3) . 2_755
C44 C33 C34 C35 -7.5(3) 2_755 2_755
C44 C33 C34 C35 -7.5(3) . .
C44 C33 C34 C35 172.5(3) 2_755 .
C33 C34 C35 C43 102.4(4) . .
C35 C34 C35 C43 -77.6(4) 2_755 .
C33 C34 C35 C36 -104.2(3) . .
C35 C34 C35 C36 75.8(3) 2_755 .
C33 C34 C35 Ti2 180.0 . .
C35 C34 C35 Ti2 0.0 2_755 .
Cl3 Ti2 C35 C43 -124.8(2) 2_755 .
Cl3 Ti2 C35 C43 9.3(3) . .
C35 Ti2 C35 C43 125.0(3) 2_755 .
C36 Ti2 C35 C43 94.4(2) 2_755 .
C36 Ti2 C35 C43 -115.3(3) . .
C43 Ti2 C35 C43 153.3(2) 2_755 .
C37 Ti2 C35 C43 -76.6(2) . .
C37 Ti2 C35 C43 105.7(2) 2_755 .
C42 Ti2 C35 C43 -37.4(2) . .
C42 Ti2 C35 C43 140.7(2) 2_755 .
Cl3 Ti2 C35 C36 -9.6(3) 2_755 .
Cl3 Ti2 C35 C36 124.5(2) . .
C35 Ti2 C35 C36 -119.7(3) 2_755 .
C36 Ti2 C35 C36 -150.3(2) 2_755 .
C43 Ti2 C35 C36 115.3(3) . .
C43 Ti2 C35 C36 -91.5(2) 2_755 .
C37 Ti2 C35 C36 38.7(2) . .
C37 Ti2 C35 C36 -139.0(2) 2_755 .
C42 Ti2 C35 C36 77.8(2) . .
C42 Ti2 C35 C36 -104.0(2) 2_755 .
Cl3 Ti2 C35 C34 110.17(17) 2_755 .
Cl3 Ti2 C35 C34 -115.75(16) . .
C35 Ti2 C35 C34 0.0 2_755 .
C36 Ti2 C35 C34 -30.62(18) 2_755 .
C36 Ti2 C35 C34 119.7(3) . .
C43 Ti2 C35 C34 -125.0(3) . .
C43 Ti2 C35 C34 28.25(19) 2_755 .
C37 Ti2 C35 C34 158.4(3) . .
C37 Ti2 C35 C34 -19.3(2) 2_755 .
C42 Ti2 C35 C34 -162.4(3) . .
C42 Ti2 C35 C34 15.7(2) 2_755 .
C43 C35 C36 C37 -7.4(4) . .
C34 C35 C36 C37 -165.0(3) . .
Ti2 C35 C36 C37 -73.9(3) . .
C43 C35 C36 Ti2 66.5(3) . .
C34 C35 C36 Ti2 -91.0(3) . .
Cl3 Ti2 C36 C35 172.3(2) 2_755 .
Cl3 Ti2 C36 C35 -83.6(2) . .
C35 Ti2 C36 C35 49.4(3) 2_755 .
C36 Ti2 C36 C35 31.53(19) 2_755 .
C43 Ti2 C36 C35 -37.6(2) . .
C43 Ti2 C36 C35 84.4(2) 2_755 .
C37 Ti2 C36 C35 -111.6(3) . .
C37 Ti2 C36 C35 60.1(3) 2_755 .
C42 Ti2 C36 C35 -77.2(2) . .
C42 Ti2 C36 C35 93.0(2) 2_755 .
Cl3 Ti2 C36 C37 -76.1(2) 2_755 .
Cl3 Ti2 C36 C37 28.0(3) . .
C35 Ti2 C36 C37 111.6(3) . .
C35 Ti2 C36 C37 161.0(2) 2_755 .
C36 Ti2 C36 C37 143.1(3) 2_755 .
C43 Ti2 C36 C37 74.1(2) . .
C43 Ti2 C36 C37 -164.0(2) 2_755 .
C37 Ti2 C36 C37 171.72(15) 2_755 .
C42 Ti2 C36 C37 34.4(2) . .
C42 Ti2 C36 C37 -155.4(2) 2_755 .
C35 C36 C37 C38 -177.7(4) . .
Ti2 C36 C37 C38 114.8(4) . .
C35 C36 C37 C42 4.1(4) . .
Ti2 C36 C37 C42 -63.4(3) . .
C35 C36 C37 Ti2 67.5(3) . .
Cl3 Ti2 C37 C38 -22.3(3) 2_755 .
Cl3 Ti2 C37 C38 75.3(3) . .
C35 Ti2 C37 C38 -164.9(4) . .
C35 Ti2 C37 C38 -144.8(3) 2_755 .
C36 Ti2 C37 C38 -177.7(3) 2_755 .
C36 Ti2 C37 C38 -124.5(4) . .
C43 Ti2 C37 C38 152.5(4) . .
C43 Ti2 C37 C38 -106.6(3) 2_755 .
C37 Ti2 C37 C38 -154.3(3) 2_755 .
C42 Ti2 C37 C38 116.9(4) . .
C42 Ti2 C37 C38 -83.2(4) 2_755 .
Cl3 Ti2 C37 C42 -139.2(2) 2_755 .
Cl3 Ti2 C37 C42 -41.6(2) . .
C35 Ti2 C37 C42 78.2(2) . .
C35 Ti2 C37 C42 98.3(2) 2_755 .
C36 Ti2 C37 C42 65.4(3) 2_755 .
C36 Ti2 C37 C42 118.6(3) . .
C43 Ti2 C37 C42 35.6(2) . .
C43 Ti2 C37 C42 136.6(2) 2_755 .
C37 Ti2 C37 C42 88.8(2) 2_755 .
C42 Ti2 C37 C42 159.9(3) 2_755 .
Cl3 Ti2 C37 C36 102.2(2) 2_755 .
Cl3 Ti2 C37 C36 -160.2(2) . .
C35 Ti2 C37 C36 -40.4(2) . .
C35 Ti2 C37 C36 -20.3(3) 2_755 .
C36 Ti2 C37 C36 -53.2(4) 2_755 .
C43 Ti2 C37 C36 -83.0(2) . .
C43 Ti2 C37 C36 18.0(3) 2_755 .
C37 Ti2 C37 C36 -29.8(2) 2_755 .
C42 Ti2 C37 C36 -118.6(3) . .
C42 Ti2 C37 C36 41.3(3) 2_755 .
C42 C37 C38 C39 -3.1(6) . .
C36 C37 C38 C39 178.9(4) . .
Ti2 C37 C38 C39 -95.5(4) . .
C37 C38 C39 C40 1.5(6) . .
C38 C39 C40 C41 1.5(7) . .
C39 C40 C41 C42 -2.9(6) . .
C40 C41 C42 C37 1.3(6) . .
C40 C41 C42 C43 -179.4(4) . .
C40 C41 C42 Ti2 91.5(5) . .
C38 C37 C42 C41 1.7(6) . .
C36 C37 C42 C41 -179.8(4) . .
Ti2 C37 C42 C41 123.1(4) . .
C38 C37 C42 C43 -177.7(3) . .
C36 C37 C42 C43 0.7(4) . .
Ti2 C37 C42 C43 -56.4(3) . .
C38 C37 C42 Ti2 -121.4(4) . .
C36 C37 C42 Ti2 57.1(3) . .
Cl3 Ti2 C42 C41 -72.2(3) 2_755 .
Cl3 Ti2 C42 C41 24.1(3) . .
C35 Ti2 C42 C41 165.6(4) . .
C35 Ti2 C42 C41 149.2(3) 2_755 .
C36 Ti2 C42 C41 110.3(3) 2_755 .
C36 Ti2 C42 C41 -151.3(4) . .
C43 Ti2 C42 C41 126.1(5) . .
C43 Ti2 C42 C41 -178.7(3) 2_755 .
C37 Ti2 C42 C41 -115.1(4) . .
C37 Ti2 C42 C41 85.9(4) 2_755 .
C42 Ti2 C42 C41 157.0(3) 2_755 .
Cl3 Ti2 C42 C37 42.9(2) 2_755 .
Cl3 Ti2 C42 C37 139.3(2) . .
C35 Ti2 C42 C37 -79.2(3) . .
C35 Ti2 C42 C37 -95.7(2) 2_755 .
C36 Ti2 C42 C37 -134.6(2) 2_755 .
C36 Ti2 C42 C37 -36.2(2) . .
C43 Ti2 C42 C37 -118.8(3) . .
C43 Ti2 C42 C37 -63.6(3) 2_755 .
C37 Ti2 C42 C37 -158.9(3) 2_755 .
C42 Ti2 C42 C37 -87.9(2) 2_755 .
Cl3 Ti2 C42 C43 161.7(2) 2_755 .
Cl3 Ti2 C42 C43 -101.9(2) . .
C35 Ti2 C42 C43 39.6(2) . .
C35 Ti2 C42 C43 23.1(3) 2_755 .
C36 Ti2 C42 C43 -15.8(3) 2_755 .
C36 Ti2 C42 C43 82.6(2) . .
C43 Ti2 C42 C43 55.2(4) 2_755 .
C37 Ti2 C42 C43 118.8(3) . .
C37 Ti2 C42 C43 -40.1(3) 2_755 .
C42 Ti2 C42 C43 30.9(2) 2_755 .
C36 C35 C43 C42 8.0(5) . .
C34 C35 C43 C42 164.1(4) . .
Ti2 C35 C43 C42 73.6(3) . .
C36 C35 C43 Ti2 -65.6(3) . .
C34 C35 C43 Ti2 90.5(4) . .
C41 C42 C43 C35 175.3(4) . .
C37 C42 C43 C35 -5.3(4) . .
Ti2 C42 C43 C35 -66.2(3) . .
C41 C42 C43 Ti2 -118.5(5) . .
C37 C42 C43 Ti2 60.9(3) . .
Cl3 Ti2 C43 C35 86.4(3) 2_755 .
Cl3 Ti2 C43 C35 -172.2(2) . .
C35 Ti2 C43 C35 -45.4(3) 2_755 .
C36 Ti2 C43 C35 -80.9(2) 2_755 .
C36 Ti2 C43 C35 38.0(2) . .
C43 Ti2 C43 C35 -29.1(2) 2_755 .
C37 Ti2 C43 C35 78.6(3) . .
C37 Ti2 C43 C35 -90.9(3) 2_755 .
C42 Ti2 C43 C35 113.2(3) . .
C42 Ti2 C43 C35 -58.4(3) 2_755 .
Cl3 Ti2 C43 C42 -26.8(3) 2_755 .
Cl3 Ti2 C43 C42 74.6(2) . .
C35 Ti2 C43 C42 -113.2(3) . .
C35 Ti2 C43 C42 -158.6(2) 2_755 .
C36 Ti2 C43 C42 165.9(2) 2_755 .
C36 Ti2 C43 C42 -75.2(2) . .
C43 Ti2 C43 C42 -142.3(3) 2_755 .
C37 Ti2 C43 C42 -34.6(2) . .
C37 Ti2 C43 C42 155.9(2) 2_755 .
C42 Ti2 C43 C42 -171.62(15) 2_755 .
C34 C33 C44 C45 -1.9(5) . .
C44 C33 C44 C45 178.1(5) 2_755 .
C34 C33 C44 C49 -178.37(19) . .
C44 C33 C44 C49 1.63(19) 2_755 .
C49 C44 C45 C46 0.9(6) . .
C33 C44 C45 C46 -175.3(3) . .
C44 C45 C46 C47 2.1(6) . .
C45 C46 C47 C48 -3.0(6) . .
C46 C47 C48 C49 0.8(6) . .
C47 C48 C49 C44 2.1(6) . .
C47 C48 C49 C49 179.7(5) . 2_755
C45 C44 C49 C48 -3.0(6) . .
C33 C44 C49 C48 173.9(3) . .
C45 C44 C49 C49 178.9(4) . 2_755
C33 C44 C49 C49 -4.2(5) . 2_755
C53 C56 C51 C52 0.0 . .
C56 C51 C52 C55 0.0 . .
C51 C52 C55 C54 0.0 . .
C52 C55 C54 C53 0.0 . .
C52 C55 C54 Cl4 177.9(7) . .
Cl4 Cl4 C54 C53 66(3) 7_766 .
Cl4 Cl4 C54 C55 -112(3) 7_766 .
C55 C54 C53 C56 0.0 . .
Cl4 C54 C53 C56 -177.9(8) . .
C51 C56 C53 C54 0.0 . .
C63 C66 C61 C62 0.0 . .
C63 C66 C61 Cl5 -176.3(7) . .
C66 C61 C62 C65 0.0 . .
Cl5 C61 C62 C65 176.0(8) . .
C61 C62 C65 C64 0.0 . .
C62 C65 C64 C63 0.0 . .
C65 C64 C63 C66 0.0 . .
C61 C66 C63 C64 0.0 . .
